data_7156103
loop_
_publ_author_name
'Donthiboina, Kavitha'
'Namballa, Hari Krishna'
'Shaik, Siddiq Pasha'
'Nanubolu, Jagadeesh Babu'
'Shankaraiah, Nagula'
'Kamal, Ahmed'

_publ_section_title
;
 Iodine promoted dual oxidative C(sp<sup>3</sup>)-H amination of
 2-methyl-3-arylquinazolin-4(3H)-ones: a facile route to
 1,4-diarylimidazo[1,5-a]quinazolin-5(4H)-ones.
;
_journal_issue 10
_journal_name_full 'Organic &amp; biomolecular chemistry'
_journal_page_first 1720
_journal_page_last 1727
_journal_paper_doi 10.1039/c7ob02677c
_journal_volume 16
_journal_year 2018
_chemical_formula_moiety 'C23 H13 Cl F3 N3 O'
_chemical_formula_sum 'C23 H13 Cl F3 N3 O'
_chemical_formula_weight 439.81
_space_group_crystal_system triclinic
_space_group_IT_number 2
_space_group_name_Hall '-P 1'
_space_group_name_H-M_alt 'P -1'
_symmetry_space_group_name_Hall '-P 1'
_symmetry_space_group_name_H-M 'P -1'
_atom_sites_solution_hydrogens geom
_audit_creation_method SHELXL-2014/7
_audit_update_record
;
2017-10-13 deposited with the CCDC.
2018-02-07 downloaded from the CCDC.
;
_cell_angle_alpha 80.384(9)
_cell_angle_beta 84.059(12)
_cell_angle_gamma 66.028(10)
_cell_formula_units_Z 2
_cell_length_a 9.584(5)
_cell_length_b 9.866(4)
_cell_length_c 11.366(6)
_cell_measurement_reflns_used 9954
_cell_measurement_temperature 293(2)
_cell_measurement_theta_max 30.438
_cell_measurement_theta_min 2.377
_cell_volume 967.5(8)
_computing_cell_refinement '<i>SAINT</i> (Bruker, 2016)'
_computing_data_collection '<i>APEX3</i> (Bruker, 2016)'
_computing_data_reduction 'Bruker SAINT'
_computing_molecular_graphics 'Bruker SHELXTL'
_computing_publication_material 'Bruker SHELXTL'
_computing_structure_refinement '<i>SHELXL2014</i> (Sheldrick, 2015)'
_computing_structure_solution '<i>SHELXT</i> (Sheldrick, 2015)'
_diffrn_ambient_temperature 293(2)
_diffrn_measured_fraction_theta_full 0.998
_diffrn_measured_fraction_theta_max 0.997
_diffrn_measurement_device_type 'Bruker D8 QUEST PHOTON-100'
_diffrn_measurement_method '\w and \f'
_diffrn_radiation_type MoK\a
_diffrn_radiation_wavelength 0.71073
_diffrn_reflns_av_R_equivalents 0.0194
_diffrn_reflns_av_unetI/netI 0.0188
_diffrn_reflns_Laue_measured_fraction_full 0.998
_diffrn_reflns_Laue_measured_fraction_max 0.997
_diffrn_reflns_limit_h_max 13
_diffrn_reflns_limit_h_min -13
_diffrn_reflns_limit_k_max 10
_diffrn_reflns_limit_k_min -14
_diffrn_reflns_limit_l_max 16
_diffrn_reflns_limit_l_min -16
_diffrn_reflns_number 24696
_diffrn_reflns_point_group_measured_fraction_full 0.998
_diffrn_reflns_point_group_measured_fraction_max 0.997
_diffrn_reflns_theta_full 25.242
_diffrn_reflns_theta_max 30.548
_diffrn_reflns_theta_min 2.281
_exptl_absorpt_coefficient_mu 0.247
_exptl_absorpt_correction_T_max 0.947
_exptl_absorpt_correction_T_min 0.899
_exptl_absorpt_correction_type multi-scan
_exptl_absorpt_process_details 'Bruker AXS SADABS program'
_exptl_crystal_density_diffrn 1.510
_exptl_crystal_description BLOCK
_exptl_crystal_F_000 448
_exptl_crystal_recrystallization_method 'Re-crystallisation from solvent: Methanol'
_exptl_crystal_size_max 0.43
_exptl_crystal_size_mid 0.32
_exptl_crystal_size_min 0.22
_refine_diff_density_max 0.747
_refine_diff_density_min -0.353
_refine_diff_density_rms 0.053
_refine_ls_extinction_method none
_refine_ls_goodness_of_fit_ref 1.047
_refine_ls_hydrogen_treatment constr
_refine_ls_matrix_type full
_refine_ls_number_parameters 280
_refine_ls_number_reflns 5909
_refine_ls_number_restraints 0
_refine_ls_restrained_S_all 1.047
_refine_ls_R_factor_all 0.0515
_refine_ls_R_factor_gt 0.0424
_refine_ls_shift/su_max 0.002
_refine_ls_shift/su_mean 0.000
_refine_ls_structure_factor_coef Fsqd
_refine_ls_weighting_details 'w=1/[\s^2^(Fo^2^)+(0.0649P)^2^+0.2290P] where P=(Fo^2^+2Fc^2^)/3'
_refine_ls_weighting_scheme calc
_refine_ls_wR_factor_gt 0.1173
_refine_ls_wR_factor_ref 0.1245
_reflns_Friedel_coverage 0.000
_reflns_number_gt 4938
_reflns_number_total 5909
_reflns_threshold_expression 'I > 2\s(I)'
_cod_data_source_file c7ob02677c2.cif
_cod_data_source_block KA129_0m-auto
_cod_depositor_comments
;
The following automatic conversions were performed:

'_exptl_absorpt_correction_type' value 'MULTI-SCAN' changed to
'multi-scan' according to
/home/data/users/saulius/crontab/automatic-downloads/rss-feeds/RSC/lib/dictionaries/cif_core.dic
dictionary named 'cif_core.dic' version 2.4.2 from 2011-04-26.

Automatic conversion script
Id: cif_fix_values 4973 2017-02-22 13:04:09Z antanas 

 Adding full bibliography for 7156103.cif.
;
_cod_database_code 7156103
_shelx_shelxl_version_number 2014/7
_shelx_space_group_comment
;
The symmetry employed for this shelxl refinement is uniquely defined
by the following loop, which should always be used as a source of
symmetry information in preference to the above space-group names.
They are only intended as comments.
;
_shelx_estimated_absorpt_t_min 0.899
_shelx_estimated_absorpt_t_max 0.910
_exptl_absorpt_special_details 'Sheldrick,G.M.,(2003),University of gottingen,Germany'

loop_
_space_group_symop_operation_xyz
'x, y, z'
'-x, -y, -z'

loop_
_atom_site_label
_atom_site_type_symbol
_atom_site_fract_x
_atom_site_fract_y
_atom_site_fract_z
_atom_site_U_iso_or_equiv
_atom_site_adp_type
_atom_site_occupancy
_atom_site_site_symmetry_order
_atom_site_calc_flag
_atom_site_refinement_flags_posn
_atom_site_refinement_flags_adp
C1 C -0.08622(14) 0.83940(15) 0.97667(11) 0.0369(2) Uani 1 1 d . .
C2 C 0.01736(15) 0.69205(15) 0.98922(11) 0.0375(3) Uani 1 1 d . .
H2 H 0.0487 0.6401 1.0644 0.045 Uiso 1 1 calc R U
C3 C 0.07359(14) 0.62324(14) 0.88801(11) 0.0363(2) Uani 1 1 d . .
H3 H 0.1451 0.5248 0.8945 0.044 Uiso 1 1 calc R U
C4 C 0.02321(13) 0.70117(13) 0.77676(10) 0.0319(2) Uani 1 1 d . .
C5 C -0.08470(15) 0.84690(14) 0.76584(11) 0.0397(3) Uani 1 1 d . .
H5 H -0.1205 0.8972 0.6912 0.048 Uiso 1 1 calc R U
C6 C -0.13898(16) 0.91724(15) 0.86628(13) 0.0424(3) Uani 1 1 d . .
H6 H -0.2102 1.0159 0.8598 0.051 Uiso 1 1 calc R U
C7 C 0.07094(14) 0.49837(13) 0.66038(10) 0.0328(2) Uani 1 1 d . .
C8 C 0.16904(14) 0.41514(13) 0.56562(10) 0.0313(2) Uani 1 1 d . .
C9 C 0.18138(17) 0.26918(14) 0.56382(12) 0.0397(3) Uani 1 1 d . .
H9 H 0.1196 0.2318 0.6155 0.048 Uiso 1 1 calc R U
C10 C 0.28402(19) 0.18081(15) 0.48620(13) 0.0462(3) Uani 1 1 d . .
H10 H 0.2907 0.0845 0.4843 0.055 Uiso 1 1 calc R U
C11 C 0.37789(19) 0.23648(15) 0.41039(13) 0.0458(3) Uani 1 1 d . .
H11 H 0.4494 0.1755 0.3596 0.055 Uiso 1 1 calc R U
C12 C 0.36667(16) 0.38112(14) 0.40929(11) 0.0391(3) Uani 1 1 d . .
H12 H 0.4302 0.4170 0.3584 0.047 Uiso 1 1 calc R U
C13 C 0.25940(13) 0.47207(12) 0.48512(10) 0.0300(2) Uani 1 1 d . .
C14 C 0.16667(14) 0.69170(13) 0.58786(10) 0.0332(2) Uani 1 1 d . .
C15 C 0.18767(18) 0.82164(15) 0.57602(12) 0.0450(3) Uani 1 1 d . .
H15 H 0.1533 0.8896 0.6309 0.054 Uiso 1 1 calc R U
C16 C 0.29735(14) 0.71859(13) 0.41939(10) 0.0332(2) Uani 1 1 d . .
C17 C 0.36666(13) 0.70616(13) 0.29772(10) 0.0316(2) Uani 1 1 d . .
C18 C 0.30677(15) 0.66496(15) 0.21004(11) 0.0369(3) Uani 1 1 d . .
H18 H 0.2283 0.6317 0.2299 0.044 Uiso 1 1 calc R U
C19 C 0.36384(16) 0.67339(15) 0.09281(11) 0.0380(3) Uani 1 1 d . .
H19 H 0.3233 0.6461 0.0342 0.046 Uiso 1 1 calc R U
C20 C 0.48105(14) 0.72238(13) 0.06317(11) 0.0341(2) Uani 1 1 d . .
C21 C 0.54296(15) 0.76217(15) 0.15038(12) 0.0395(3) Uani 1 1 d . .
H21 H 0.6224 0.7940 0.1304 0.047 Uiso 1 1 calc R U
C22 C 0.48589(14) 0.75420(15) 0.26691(11) 0.0374(3) Uani 1 1 d . .
H22 H 0.5271 0.7810 0.3253 0.045 Uiso 1 1 calc R U
C23 C 0.54014(16) 0.73672(16) -0.06323(12) 0.0422(3) Uani 1 1 d . .
Cl1 Cl -0.15094(5) 0.92983(5) 1.10245(4) 0.05711(12) Uani 1 1 d . .
F1 F 0.68451(11) 0.64095(12) -0.07851(9) 0.0656(3) Uani 1 1 d . .
F2 F 0.53852(13) 0.87254(11) -0.10218(9) 0.0656(3) Uani 1 1 d . .
F3 F 0.45902(13) 0.71164(15) -0.13931(8) 0.0694(3) Uani 1 1 d . .
N1 N 0.08840(12) 0.62756(11) 0.67315(9) 0.0335(2) Uani 1 1 d . .
N2 N 0.23903(11) 0.62147(10) 0.48939(8) 0.03007(19) Uani 1 1 d . .
N3 N 0.26760(15) 0.83726(13) 0.47039(10) 0.0442(3) Uani 1 1 d . .
O1 O -0.01360(12) 0.45356(12) 0.72820(9) 0.0447(2) Uani 1 1 d . .

loop_
_atom_site_aniso_label
_atom_site_aniso_U_11
_atom_site_aniso_U_22
_atom_site_aniso_U_33
_atom_site_aniso_U_23
_atom_site_aniso_U_13
_atom_site_aniso_U_12
C1 0.0372(6) 0.0445(6) 0.0358(6) -0.0103(5) 0.0057(4) -0.0228(5)
C2 0.0409(6) 0.0447(6) 0.0287(5) -0.0010(5) -0.0023(4) -0.0200(5)
C3 0.0398(6) 0.0335(5) 0.0316(5) 0.0003(4) -0.0037(4) -0.0119(5)
C4 0.0363(5) 0.0333(5) 0.0274(5) -0.0017(4) 0.0004(4) -0.0164(4)
C5 0.0436(6) 0.0364(6) 0.0337(6) 0.0023(5) -0.0058(5) -0.0121(5)
C6 0.0418(6) 0.0347(6) 0.0446(7) -0.0048(5) 0.0002(5) -0.0098(5)
C7 0.0398(6) 0.0336(5) 0.0291(5) 0.0024(4) -0.0045(4) -0.0206(5)
C8 0.0400(6) 0.0298(5) 0.0278(5) 0.0011(4) -0.0054(4) -0.0187(4)
C9 0.0556(7) 0.0346(6) 0.0372(6) 0.0014(5) -0.0065(5) -0.0277(6)
C10 0.0703(9) 0.0311(6) 0.0427(7) -0.0033(5) -0.0083(6) -0.0250(6)
C11 0.0643(9) 0.0323(6) 0.0384(7) -0.0080(5) 0.0010(6) -0.0161(6)
C12 0.0503(7) 0.0325(6) 0.0335(6) -0.0026(4) 0.0022(5) -0.0172(5)
C13 0.0387(5) 0.0266(5) 0.0267(5) 0.0011(4) -0.0049(4) -0.0159(4)
C14 0.0435(6) 0.0321(5) 0.0274(5) -0.0028(4) 0.0031(4) -0.0200(5)
C15 0.0666(9) 0.0385(6) 0.0398(7) -0.0121(5) 0.0142(6) -0.0321(6)
C16 0.0424(6) 0.0317(5) 0.0301(5) -0.0005(4) 0.0022(4) -0.0218(5)
C17 0.0365(5) 0.0302(5) 0.0303(5) 0.0009(4) 0.0009(4) -0.0179(4)
C18 0.0437(6) 0.0435(6) 0.0338(6) -0.0026(5) 0.0032(5) -0.0301(5)
C19 0.0468(7) 0.0426(6) 0.0327(6) -0.0043(5) 0.0009(5) -0.0271(5)
C20 0.0360(5) 0.0319(5) 0.0335(5) -0.0017(4) 0.0051(4) -0.0152(4)
C21 0.0371(6) 0.0457(7) 0.0426(6) -0.0034(5) 0.0046(5) -0.0259(5)
C22 0.0397(6) 0.0428(6) 0.0370(6) -0.0033(5) -0.0015(5) -0.0245(5)
C23 0.0436(7) 0.0409(6) 0.0385(6) -0.0029(5) 0.0094(5) -0.0168(5)
Cl1 0.0658(2) 0.0659(3) 0.0478(2) -0.02627(17) 0.01389(16) -0.0312(2)
F1 0.0503(5) 0.0644(6) 0.0596(6) -0.0062(5) 0.0204(4) -0.0062(4)
F2 0.0851(7) 0.0472(5) 0.0569(6) 0.0049(4) 0.0233(5) -0.0292(5)
F3 0.0779(7) 0.1079(9) 0.0363(5) -0.0138(5) 0.0081(4) -0.0521(7)
N1 0.0442(5) 0.0320(5) 0.0273(4) -0.0017(3) 0.0029(4) -0.0201(4)
N2 0.0399(5) 0.0271(4) 0.0264(4) -0.0007(3) 0.0010(3) -0.0181(4)
N3 0.0631(7) 0.0384(6) 0.0409(6) -0.0079(4) 0.0114(5) -0.0324(5)
O1 0.0555(6) 0.0520(5) 0.0379(5) -0.0024(4) 0.0067(4) -0.0362(5)

loop_
_atom_type_symbol
_atom_type_description
_atom_type_scat_dispersion_real
_atom_type_scat_dispersion_imag
_atom_type_scat_source
C C 0.0033 0.0016 'International Tables Vol C Tables 4.2.6.8 and 6.1.1.4'
H H 0.0000 0.0000 'International Tables Vol C Tables 4.2.6.8 and 6.1.1.4'
N N 0.0061 0.0033 'International Tables Vol C Tables 4.2.6.8 and 6.1.1.4'
O O 0.0106 0.0060 'International Tables Vol C Tables 4.2.6.8 and 6.1.1.4'
F F 0.0171 0.0103 'International Tables Vol C Tables 4.2.6.8 and 6.1.1.4'
Cl Cl 0.1484 0.1585 'International Tables Vol C Tables 4.2.6.8 and 6.1.1.4'

loop_
_geom_angle_atom_site_label_1
_geom_angle_atom_site_label_2
_geom_angle_atom_site_label_3
_geom_angle
C2 C1 C6 121.65(12)
C2 C1 Cl1 119.22(10)
C6 C1 Cl1 119.13(11)
C1 C2 C3 118.78(11)
C1 C2 H2 120.6
C3 C2 H2 120.6
C2 C3 C4 119.94(12)
C2 C3 H3 120.0
C4 C3 H3 120.0
C5 C4 C3 120.69(11)
C5 C4 N1 120.99(11)
C3 C4 N1 118.30(11)
C6 C5 C4 119.63(11)
C6 C5 H5 120.2
C4 C5 H5 120.2
C5 C6 C1 119.24(12)
C5 C6 H6 120.4
C1 C6 H6 120.4
O1 C7 N1 121.45(12)
O1 C7 C8 123.24(11)
N1 C7 C8 115.17(10)
C9 C8 C13 119.39(12)
C9 C8 C7 118.11(11)
C13 C8 C7 122.26(10)
C10 C9 C8 120.47(12)
C10 C9 H9 119.8
C8 C9 H9 119.8
C9 C10 C11 119.52(12)
C9 C10 H10 120.2
C11 C10 H10 120.2
C12 C11 C10 121.17(13)
C12 C11 H11 119.4
C10 C11 H11 119.4
C11 C12 C13 119.26(12)
C11 C12 H12 120.4
C13 C12 H12 120.4
C12 C13 C8 120.08(11)
C12 C13 N2 123.17(10)
C8 C13 N2 116.71(10)
C15 C14 N2 106.99(10)
C15 C14 N1 132.73(11)
N2 C14 N1 120.26(11)
C14 C15 N3 109.62(11)
C14 C15 H15 125.2
N3 C15 H15 125.2
N3 C16 N2 110.86(11)
N3 C16 C17 121.50(10)
N2 C16 C17 127.23(10)
C18 C17 C22 119.31(11)
C18 C17 C16 122.30(11)
C22 C17 C16 117.98(11)
C19 C18 C17 120.14(11)
C19 C18 H18 119.9
C17 C18 H18 119.9
C20 C19 C18 120.03(12)
C20 C19 H19 120.0
C18 C19 H19 120.0
C19 C20 C21 120.30(11)
C19 C20 C23 120.61(12)
C21 C20 C23 119.08(12)
C22 C21 C20 119.67(11)
C22 C21 H21 120.2
C20 C21 H21 120.2
C21 C22 C17 120.55(12)
C21 C22 H22 119.7
C17 C22 H22 119.7
F2 C23 F3 106.21(12)
F2 C23 F1 105.77(12)
F3 C23 F1 106.27(13)
F2 C23 C20 112.69(12)
F3 C23 C20 112.69(12)
F1 C23 C20 112.66(12)
C7 N1 C14 122.25(10)
C7 N1 C4 120.07(10)
C14 N1 C4 117.68(10)
C14 N2 C16 105.51(10)
C14 N2 C13 120.52(9)
C16 N2 C13 133.25(10)
C16 N3 C15 106.99(11)

loop_
_geom_bond_atom_site_label_1
_geom_bond_atom_site_label_2
_geom_bond_distance
C1 C2 1.381(2)
C1 C6 1.383(2)
C1 Cl1 1.7371(15)
C2 C3 1.3819(19)
C2 H2 0.9300
C3 C4 1.3868(17)
C3 H3 0.9300
C4 C5 1.3823(18)
C4 N1 1.4384(16)
C5 C6 1.380(2)
C5 H5 0.9300
C6 H6 0.9300
C7 O1 1.2223(15)
C7 N1 1.3835(16)
C7 C8 1.4754(18)
C8 C9 1.3997(17)
C8 C13 1.4008(16)
C9 C10 1.374(2)
C9 H9 0.9300
C10 C11 1.392(2)
C10 H10 0.9300
C11 C12 1.3848(19)
C11 H11 0.9300
C12 C13 1.3894(18)
C12 H12 0.9300
C13 N2 1.4146(15)
C14 C15 1.3596(17)
C14 N2 1.3862(16)
C14 N1 1.3904(15)
C15 N3 1.3769(18)
C15 H15 0.9300
C16 N3 1.3073(17)
C16 N2 1.3971(14)
C16 C17 1.4727(17)
C17 C18 1.3897(17)
C17 C22 1.3982(17)
C18 C19 1.3895(18)
C18 H18 0.9300
C19 C20 1.3848(18)
C19 H19 0.9300
C20 C21 1.3892(19)
C20 C23 1.4944(19)
C21 C22 1.3820(19)
C21 H21 0.9300
C22 H22 0.9300
C23 F2 1.3335(17)
C23 F3 1.3342(19)
C23 F1 1.3343(17)
